data_4033410
loop_
_publ_author_name
'Mei, Guang-Jian'
'Xu, Shao-Li'
'Zheng, Wen-Qin'
'Bian, Chen-Yu'
'Shi, Feng'

_publ_section_title
;
 [4 + 2] Cyclization of para-Quinone Methide Derivatives with Alkynes.
;
_journal_issue 3
_journal_name_full 'The Journal of organic chemistry'
_journal_page_first 1414
_journal_page_last 1421
_journal_paper_doi 10.1021/acs.joc.7b02942
_journal_volume 83
_journal_year 2018
_chemical_formula_moiety 'C30 H31 Br O3'
_chemical_formula_sum 'C30 H31 Br O3'
_chemical_formula_weight 519.46
_space_group_crystal_system monoclinic
_space_group_IT_number 14
_space_group_name_Hall '-P 2ybc'
_space_group_name_H-M_alt 'P 1 21/c 1'
_symmetry_space_group_name_Hall '-P 2ybc'
_symmetry_space_group_name_H-M 'P 1 21/c 1'
_atom_sites_solution_hydrogens mixed
_atom_sites_solution_primary dual
_audit_creation_date 2017-08-14
_audit_creation_method
;
Olex2 1.2
(compiled 2017.07.20 svn.r3457 for OlexSys, GUI svn.r5370)
;
_cell_angle_alpha 90
_cell_angle_beta 105.4710(10)
_cell_angle_gamma 90
_cell_formula_units_Z 4
_cell_length_a 16.1179(13)
_cell_length_b 17.7380(14)
_cell_length_c 9.6044(7)
_cell_measurement_reflns_used 6170
_cell_measurement_temperature 296(2)
_cell_measurement_theta_max 27.27
_cell_measurement_theta_min 2.296
_cell_volume 2646.4(4)
_computing_cell_refinement 'SAINT v7.68A (Bruker, 2009)'
_computing_data_reduction 'SAINT v7.68A (Bruker, 2009)'
_computing_molecular_graphics 'Olex2 (Dolomanov et al., 2009)'
_computing_publication_material 'Olex2 (Dolomanov et al., 2009)'
_computing_structure_refinement 'ShelXL (Sheldrick, 2015)'
_computing_structure_solution 'ShelXT (Sheldrick, 2015)'
_diffrn_ambient_temperature 296.15
_diffrn_measured_fraction_theta_full 0.997
_diffrn_measured_fraction_theta_max 0.996
_diffrn_measurement_device_type 'Bruker APEX-II CCD'
_diffrn_measurement_method '\f and \w scans'
_diffrn_radiation_type MoK\a
_diffrn_radiation_wavelength 0.71073
_diffrn_reflns_av_R_equivalents 0.0205
_diffrn_reflns_av_unetI/netI 0.0244
_diffrn_reflns_Laue_measured_fraction_full 0.997
_diffrn_reflns_Laue_measured_fraction_max 0.996
_diffrn_reflns_limit_h_max 19
_diffrn_reflns_limit_h_min -19
_diffrn_reflns_limit_k_max 16
_diffrn_reflns_limit_k_min -21
_diffrn_reflns_limit_l_max 11
_diffrn_reflns_limit_l_min -11
_diffrn_reflns_number 16087
_diffrn_reflns_point_group_measured_fraction_full 0.997
_diffrn_reflns_point_group_measured_fraction_max 0.996
_diffrn_reflns_theta_full 25.242
_diffrn_reflns_theta_max 25.989
_diffrn_reflns_theta_min 2.482
_diffrn_standards_number 0
_exptl_absorpt_coefficient_mu 1.581
_exptl_absorpt_correction_T_max 0.7457
_exptl_absorpt_correction_T_min 0.6352
_exptl_absorpt_correction_type multi-scan
_exptl_absorpt_process_details
'SADABS-2008/1 (Bruker,2008) was used for absorption correction. wR2(int) was 0.0739 before and 0.0321 after correction. The Ratio of minimum to maximum transmission is 0.8518. The \l/2 correction factor is 0.0015.'
_exptl_crystal_density_diffrn 1.304
_exptl_crystal_description block
_exptl_crystal_F_000 1080
_refine_diff_density_max 0.399
_refine_diff_density_min -0.433
_refine_diff_density_rms 0.045
_refine_ls_extinction_method none
_refine_ls_goodness_of_fit_ref 1.026
_refine_ls_hydrogen_treatment mixed
_refine_ls_matrix_type full
_refine_ls_number_parameters 317
_refine_ls_number_reflns 5177
_refine_ls_number_restraints 1
_refine_ls_restrained_S_all 1.027
_refine_ls_R_factor_all 0.0504
_refine_ls_R_factor_gt 0.0370
_refine_ls_shift/su_max 0.007
_refine_ls_shift/su_mean 0.000
_refine_ls_structure_factor_coef Fsqd
_refine_ls_weighting_details 'w=1/[\s^2^(Fo^2^)+(0.0482P)^2^+0.8295P] where P=(Fo^2^+2Fc^2^)/3'
_refine_ls_weighting_scheme calc
_refine_ls_wR_factor_gt 0.0907
_refine_ls_wR_factor_ref 0.0971
_reflns_Friedel_coverage 0.000
_reflns_number_gt 4112
_reflns_number_total 5177
_reflns_threshold_expression 'I > 2\s(I)'
_cod_data_source_file jo7b02942_si_002.cif
_cod_data_source_block sf20170725_mgj
_cod_depositor_comments 'Adding full bibliography for 4033409--4033410.cif.'
_cod_database_code 4033410
_shelx_shelxl_version_number 2014/8
_shelx_space_group_comment
;
The symmetry employed for this shelxl refinement is uniquely defined
by the following loop, which should always be used as a source of
symmetry information in preference to the above space-group names.
They are only intended as comments.
;
_olex2_refinement_description
;
1. Fixed Uiso
 At 1.2 times of:
  All C(H) groups
 At 1.5 times of:
  All C(H,H,H) groups
2. Restrained distances
 O3-H3
 0.85 with sigma of 0.02
3.a Ternary CH refined with riding coordinates:
 C7(H7)
3.b Aromatic/amide H refined with riding coordinates:
 C2(H2), C3(H3A), C5(H5), C9(H9), C12(H12), C13(H13), C14(H14), C15(H15),
 C16(H16), C18(H18), C22(H22)
3.c Idealised Me refined as rotating group:
 C24(H24A,H24B,H24C), C25(H25A,H25B,H25C), C26(H26A,H26B,H26C), C28(H28A,H28B,
 H28C), C29(H29A,H29B,H29C), C30(H30A,H30B,H30C)
;
_olex2_submission_special_instructions 'No special instructions were received'

loop_
_space_group_symop_operation_xyz
'x, y, z'
'-x, y+1/2, -z+1/2'
'-x, -y, -z'
'x, -y-1/2, z-1/2'

loop_
_atom_site_label
_atom_site_type_symbol
_atom_site_fract_x
_atom_site_fract_y
_atom_site_fract_z
_atom_site_U_iso_or_equiv
_atom_site_adp_type
_atom_site_occupancy
_atom_site_site_symmetry_order
_atom_site_calc_flag
_atom_site_refinement_flags_posn
Br1 Br 0.07066(2) 0.72563(2) 0.06103(3) 0.06905(12) Uani 1 1 d .
O1 O 0.41931(10) 0.62501(11) 0.41545(17) 0.0638(5) Uani 1 1 d .
O2 O 0.34416(11) 0.65647(11) 0.85073(17) 0.0661(5) Uani 1 1 d .
O3 O 0.11698(12) 0.34846(9) 0.59409(19) 0.0621(4) Uani 1 1 d D
C1 C 0.33626(14) 0.64381(12) 0.3359(2) 0.0474(5) Uani 1 1 d .
C2 C 0.32497(16) 0.65786(13) 0.1900(2) 0.0541(6) Uani 1 1 d .
H2 H 0.3708 0.6522 0.1492 0.065 Uiso 1 1 calc R
C3 C 0.24577(16) 0.68014(12) 0.1062(2) 0.0525(5) Uani 1 1 d .
H3A H 0.2370 0.6890 0.0079 0.063 Uiso 1 1 calc R
C4 C 0.17914(14) 0.68924(11) 0.1706(2) 0.0463(5) Uani 1 1 d .
C5 C 0.19033(13) 0.67347(11) 0.3149(2) 0.0419(4) Uani 1 1 d .
H5 H 0.1443 0.6791 0.3554 0.050 Uiso 1 1 calc R
C6 C 0.26920(12) 0.64940(10) 0.4002(2) 0.0389(4) Uani 1 1 d .
C7 C 0.28062(12) 0.62768(10) 0.5568(2) 0.0370(4) Uani 1 1 d .
H7 H 0.2530 0.6665 0.6016 0.044 Uiso 1 1 calc R
C8 C 0.37538(13) 0.62683(11) 0.6345(2) 0.0430(5) Uani 1 1 d .
C9 C 0.43498(14) 0.62427(14) 0.5615(2) 0.0538(5) Uani 1 1 d .
H9 H 0.4922 0.6218 0.6153 0.065 Uiso 1 1 calc R
C10 C 0.39846(13) 0.63401(12) 0.7929(2) 0.0474(5) Uani 1 1 d .
C11 C 0.48612(13) 0.61469(13) 0.8856(2) 0.0518(5) Uani 1 1 d .
C12 C 0.51771(18) 0.65829(18) 1.0085(3) 0.0722(7) Uani 1 1 d .
H12 H 0.4876 0.7008 1.0241 0.087 Uiso 1 1 calc R
C13 C 0.5935(2) 0.6387(3) 1.1074(4) 0.1002(12) Uani 1 1 d .
H13 H 0.6144 0.6679 1.1898 0.120 Uiso 1 1 calc R
C14 C 0.6380(2) 0.5764(3) 1.0847(4) 0.1078(14) Uani 1 1 d .
H14 H 0.6890 0.5634 1.1522 0.129 Uiso 1 1 calc R
C15 C 0.6089(2) 0.5333(2) 0.9648(4) 0.0917(11) Uani 1 1 d .
H15 H 0.6400 0.4911 0.9506 0.110 Uiso 1 1 calc R
C16 C 0.53203(16) 0.55217(16) 0.8627(3) 0.0666(7) Uani 1 1 d .
H16 H 0.5120 0.5229 0.7802 0.080 Uiso 1 1 calc R
C17 C 0.23760(11) 0.55257(10) 0.57031(19) 0.0357(4) Uani 1 1 d .
C18 C 0.25037(12) 0.49052(11) 0.4912(2) 0.0402(4) Uani 1 1 d .
H18 H 0.2869 0.4953 0.4313 0.048 Uiso 1 1 calc R
C19 C 0.21113(12) 0.42177(11) 0.4973(2) 0.0404(4) Uani 1 1 d .
C20 C 0.15705(12) 0.41660(11) 0.5904(2) 0.0402(4) Uani 1 1 d .
C21 C 0.14372(11) 0.47740(11) 0.67541(19) 0.0357(4) Uani 1 1 d .
C22 C 0.18468(11) 0.54501(11) 0.66171(19) 0.0357(4) Uani 1 1 d .
H22 H 0.1762 0.5864 0.7157 0.043 Uiso 1 1 calc R
C23 C 0.08590(12) 0.47075(12) 0.7802(2) 0.0441(5) Uani 1 1 d .
C24 C 0.11950(17) 0.40920(17) 0.8937(3) 0.0706(7) Uani 1 1 d .
H24A H 0.1197 0.3616 0.8462 0.106 Uiso 1 1 calc GR
H24B H 0.0828 0.4061 0.9575 0.106 Uiso 1 1 calc GR
H24C H 0.1770 0.4214 0.9483 0.106 Uiso 1 1 calc GR
C25 C -0.00746(14) 0.45429(17) 0.6974(3) 0.0641(7) Uani 1 1 d .
H25A H -0.0281 0.4935 0.6279 0.096 Uiso 1 1 calc GR
H25B H -0.0426 0.4523 0.7639 0.096 Uiso 1 1 calc GR
H25C H -0.0103 0.4068 0.6485 0.096 Uiso 1 1 calc GR
C26 C 0.0850(2) 0.54419(17) 0.8620(3) 0.0787(9) Uani 1 1 d .
H26A H 0.1425 0.5562 0.9169 0.118 Uiso 1 1 calc GR
H26B H 0.0488 0.5386 0.9261 0.118 Uiso 1 1 calc GR
H26C H 0.0633 0.5840 0.7944 0.118 Uiso 1 1 calc GR
C27 C 0.22356(15) 0.35490(12) 0.4016(2) 0.0529(5) Uani 1 1 d .
C28 C 0.2611(2) 0.28661(15) 0.4949(4) 0.0844(9) Uani 1 1 d .
H28A H 0.3169 0.2992 0.5561 0.127 Uiso 1 1 calc GR
H28B H 0.2663 0.2451 0.4336 0.127 Uiso 1 1 calc GR
H28C H 0.2237 0.2727 0.5534 0.127 Uiso 1 1 calc GR
C29 C 0.13732(19) 0.33391(16) 0.2950(3) 0.0739(7) Uani 1 1 d .
H29A H 0.0986 0.3153 0.3475 0.111 Uiso 1 1 calc GR
H29B H 0.1467 0.2956 0.2302 0.111 Uiso 1 1 calc GR
H29C H 0.1128 0.3777 0.2407 0.111 Uiso 1 1 calc GR
C30 C 0.2854(2) 0.37578(16) 0.3112(3) 0.0814(9) Uani 1 1 d .
H30A H 0.2633 0.4186 0.2518 0.122 Uiso 1 1 calc GR
H30B H 0.2909 0.3339 0.2509 0.122 Uiso 1 1 calc GR
H30C H 0.3409 0.3878 0.3742 0.122 Uiso 1 1 calc GR
H3 H 0.0898(19) 0.350(2) 0.650(3) 0.101(12) Uiso 1 1 d D

loop_
_atom_site_aniso_label
_atom_site_aniso_U_11
_atom_site_aniso_U_22
_atom_site_aniso_U_33
_atom_site_aniso_U_23
_atom_site_aniso_U_13
_atom_site_aniso_U_12
Br1 0.06567(18) 0.0806(2) 0.05944(17) 0.02068(12) 0.01424(12) 0.00096(13)
O1 0.0503(9) 0.0971(13) 0.0529(10) 0.0062(8) 0.0293(8) 0.0082(8)
O2 0.0599(10) 0.0963(13) 0.0452(9) -0.0048(8) 0.0197(8) 0.0113(9)
O3 0.0843(12) 0.0426(9) 0.0726(11) -0.0033(8) 0.0440(10) -0.0165(8)
C1 0.0514(12) 0.0484(12) 0.0497(12) 0.0006(9) 0.0263(10) -0.0010(9)
C2 0.0658(14) 0.0580(14) 0.0501(13) -0.0005(10) 0.0357(11) -0.0028(11)
C3 0.0742(15) 0.0485(13) 0.0418(11) 0.0015(9) 0.0275(11) -0.0061(11)
C4 0.0556(12) 0.0389(11) 0.0446(11) 0.0020(9) 0.0137(10) -0.0052(9)
C5 0.0500(11) 0.0373(10) 0.0448(11) -0.0011(8) 0.0239(9) -0.0071(9)
C6 0.0472(11) 0.0344(10) 0.0412(10) -0.0028(8) 0.0224(9) -0.0063(8)
C7 0.0414(10) 0.0368(10) 0.0377(10) -0.0018(8) 0.0194(8) -0.0021(8)
C8 0.0437(11) 0.0433(11) 0.0461(11) -0.0003(9) 0.0190(9) -0.0056(8)
C9 0.0438(11) 0.0692(15) 0.0520(13) 0.0034(11) 0.0192(10) -0.0018(10)
C10 0.0466(11) 0.0503(13) 0.0484(12) 0.0002(9) 0.0177(10) -0.0065(9)
C11 0.0437(11) 0.0607(14) 0.0522(13) 0.0078(10) 0.0148(10) -0.0122(10)
C12 0.0642(16) 0.087(2) 0.0609(16) 0.0005(14) 0.0097(13) -0.0243(14)
C13 0.070(2) 0.143(3) 0.075(2) 0.006(2) -0.0029(17) -0.038(2)
C14 0.0511(17) 0.166(4) 0.097(3) 0.050(3) 0.0053(18) -0.017(2)
C15 0.0617(18) 0.107(3) 0.114(3) 0.049(2) 0.0350(19) 0.0158(17)
C16 0.0565(14) 0.0721(17) 0.0756(17) 0.0184(13) 0.0254(13) 0.0022(12)
C17 0.0359(9) 0.0392(10) 0.0342(9) 0.0024(8) 0.0130(8) 0.0007(8)
C18 0.0418(10) 0.0446(11) 0.0405(10) 0.0002(8) 0.0221(9) 0.0009(8)
C19 0.0465(11) 0.0388(11) 0.0386(10) 0.0011(8) 0.0158(8) 0.0047(8)
C20 0.0430(10) 0.0385(10) 0.0404(10) 0.0057(8) 0.0131(8) -0.0025(8)
C21 0.0334(9) 0.0436(11) 0.0319(9) 0.0042(8) 0.0119(7) 0.0004(8)
C22 0.0365(9) 0.0396(10) 0.0334(9) -0.0003(8) 0.0136(8) 0.0014(8)
C23 0.0419(10) 0.0556(13) 0.0397(11) 0.0032(9) 0.0196(9) -0.0043(9)
C24 0.0684(16) 0.099(2) 0.0512(14) 0.0258(14) 0.0271(12) 0.0024(14)
C25 0.0440(12) 0.0894(19) 0.0630(15) 0.0062(13) 0.0213(11) -0.0069(12)
C26 0.0918(19) 0.0847(19) 0.0849(19) -0.0246(15) 0.0676(17) -0.0237(15)
C27 0.0669(14) 0.0419(12) 0.0569(13) -0.0071(10) 0.0286(12) 0.0008(10)
C28 0.114(2) 0.0539(16) 0.090(2) -0.0020(14) 0.0350(19) 0.0276(15)
C29 0.0903(19) 0.0705(17) 0.0631(16) -0.0244(13) 0.0243(14) -0.0111(15)
C30 0.103(2) 0.0679(17) 0.097(2) -0.0348(15) 0.0667(19) -0.0124(15)

loop_
_atom_type_symbol
_atom_type_description
_atom_type_scat_dispersion_real
_atom_type_scat_dispersion_imag
_atom_type_scat_source
C C 0.0033 0.0016 'International Tables Vol C Tables 4.2.6.8 and 6.1.1.4'
H H 0.0000 0.0000 'International Tables Vol C Tables 4.2.6.8 and 6.1.1.4'
Br Br -0.2901 2.4595 'International Tables Vol C Tables 4.2.6.8 and 6.1.1.4'
O O 0.0106 0.0060 'International Tables Vol C Tables 4.2.6.8 and 6.1.1.4'

loop_
_geom_angle_atom_site_label_1
_geom_angle_atom_site_label_2
_geom_angle_atom_site_label_3
_geom_angle
C9 O1 C1 117.12(16)
C20 O3 H3 110(3)
C2 C1 O1 116.44(18)
C6 C1 O1 121.50(18)
C6 C1 C2 122.1(2)
C1 C2 H2 120.2
C3 C2 C1 119.7(2)
C3 C2 H2 120.2
C2 C3 H3A 120.6
C2 C3 C4 118.84(19)
C4 C3 H3A 120.6
C3 C4 Br1 120.13(16)
C5 C4 Br1 118.75(16)
C5 C4 C3 121.1(2)
C4 C5 H5 119.6
C4 C5 C6 120.77(18)
C6 C5 H5 119.6
C1 C6 C7 121.49(18)
C5 C6 C1 117.45(18)
C5 C6 C7 121.04(16)
C6 C7 H7 107.9
C6 C7 C17 111.68(15)
C8 C7 C6 109.39(15)
C8 C7 H7 107.9
C8 C7 C17 111.86(15)
C17 C7 H7 107.9
C9 C8 C7 121.08(19)
C9 C8 C10 121.84(19)
C10 C8 C7 116.96(16)
O1 C9 H9 117.2
C8 C9 O1 125.6(2)
C8 C9 H9 117.2
O2 C10 C8 118.94(19)
O2 C10 C11 118.80(19)
C8 C10 C11 122.27(18)
C12 C11 C10 116.9(2)
C16 C11 C10 123.3(2)
C16 C11 C12 119.4(2)
C11 C12 H12 119.9
C13 C12 C11 120.1(3)
C13 C12 H12 119.9
C12 C13 H13 120.0
C14 C13 C12 120.1(4)
C14 C13 H13 120.0
C13 C14 H14 119.5
C15 C14 C13 120.9(3)
C15 C14 H14 119.5
C14 C15 H15 120.0
C14 C15 C16 120.0(3)
C16 C15 H15 120.0
C11 C16 C15 119.4(3)
C11 C16 H16 120.3
C15 C16 H16 120.3
C18 C17 C7 120.73(15)
C18 C17 C22 118.59(17)
C22 C17 C7 120.68(16)
C17 C18 H18 118.6
C19 C18 C17 122.77(16)
C19 C18 H18 118.6
C18 C19 C20 116.90(17)
C18 C19 C27 121.20(17)
C20 C19 C27 121.85(18)
O3 C20 C19 116.61(17)
O3 C20 C21 120.97(17)
C21 C20 C19 122.41(17)
C20 C21 C23 122.14(16)
C22 C21 C20 117.20(16)
C22 C21 C23 120.66(17)
C17 C22 C21 122.10(17)
C17 C22 H22 119.0
C21 C22 H22 119.0
C24 C23 C21 110.87(17)
C25 C23 C21 110.81(17)
C25 C23 C24 110.18(19)
C26 C23 C21 111.09(16)
C26 C23 C24 107.0(2)
C26 C23 C25 106.8(2)
C23 C24 H24A 109.5
C23 C24 H24B 109.5
C23 C24 H24C 109.5
H24A C24 H24B 109.5
H24A C24 H24C 109.5
H24B C24 H24C 109.5
C23 C25 H25A 109.5
C23 C25 H25B 109.5
C23 C25 H25C 109.5
H25A C25 H25B 109.5
H25A C25 H25C 109.5
H25B C25 H25C 109.5
C23 C26 H26A 109.5
C23 C26 H26B 109.5
C23 C26 H26C 109.5
H26A C26 H26B 109.5
H26A C26 H26C 109.5
H26B C26 H26C 109.5
C28 C27 C19 110.7(2)
C28 C27 C29 110.1(2)
C28 C27 C30 107.9(2)
C29 C27 C19 110.15(19)
C30 C27 C19 111.02(18)
C30 C27 C29 106.9(2)
C27 C28 H28A 109.5
C27 C28 H28B 109.5
C27 C28 H28C 109.5
H28A C28 H28B 109.5
H28A C28 H28C 109.5
H28B C28 H28C 109.5
C27 C29 H29A 109.5
C27 C29 H29B 109.5
C27 C29 H29C 109.5
H29A C29 H29B 109.5
H29A C29 H29C 109.5
H29B C29 H29C 109.5
C27 C30 H30A 109.5
C27 C30 H30B 109.5
C27 C30 H30C 109.5
H30A C30 H30B 109.5
H30A C30 H30C 109.5
H30B C30 H30C 109.5

loop_
_geom_bond_atom_site_label_1
_geom_bond_atom_site_label_2
_geom_bond_distance
Br1 C4 1.897(2)
O1 C1 1.393(3)
O1 C9 1.358(3)
O2 C10 1.222(2)
O3 C20 1.375(2)
O3 H3 0.783(18)
C1 C2 1.386(3)
C1 C6 1.385(3)
C2 H2 0.9300
C2 C3 1.373(3)
C3 H3A 0.9300
C3 C4 1.384(3)
C4 C5 1.378(3)
C5 H5 0.9300
C5 C6 1.384(3)
C6 C7 1.515(3)
C7 H7 0.9800
C7 C8 1.511(3)
C7 C17 1.523(3)
C8 C9 1.332(3)
C8 C10 1.472(3)
C9 H9 0.9300
C10 C11 1.495(3)
C11 C12 1.390(4)
C11 C16 1.383(4)
C12 H12 0.9300
C12 C13 1.377(5)
C13 H13 0.9300
C13 C14 1.366(6)
C14 H14 0.9300
C14 C15 1.358(5)
C15 H15 0.9300
C15 C16 1.400(4)
C16 H16 0.9300
C17 C18 1.384(3)
C17 C22 1.384(2)
C18 H18 0.9300
C18 C19 1.382(3)
C19 C20 1.408(3)
C19 C27 1.546(3)
C20 C21 1.403(3)
C21 C22 1.392(3)
C21 C23 1.548(2)
C22 H22 0.9300
C23 C24 1.536(3)
C23 C25 1.531(3)
C23 C26 1.523(3)
C24 H24A 0.9600
C24 H24B 0.9600
C24 H24C 0.9600
C25 H25A 0.9600
C25 H25B 0.9600
C25 H25C 0.9600
C26 H26A 0.9600
C26 H26B 0.9600
C26 H26C 0.9600
C27 C28 1.532(4)
C27 C29 1.536(4)
C27 C30 1.532(3)
C28 H28A 0.9600
C28 H28B 0.9600
C28 H28C 0.9600
C29 H29A 0.9600
C29 H29B 0.9600
C29 H29C 0.9600
C30 H30A 0.9600
C30 H30B 0.9600
C30 H30C 0.9600
